data_7105817
loop_
_publ_author_name
'Di Sun'
'Dan-Feng Wang'
'Xi-Guang Han'
'Na Zhang'
'Rong-Bin Huang'
'Lan-Sun Zheng'

_publ_section_title
;
 Stepwise synthesis of two 3d-4d heterometallic coordination polymers
 based on a hexnuclear silver(I) metalloligand
;
_journal_name_full Chem.Commun.
_journal_page_first 746
_journal_paper_doi 10.1039/c0cc03534c
_journal_volume 47
_journal_year 2011
_chemical_formula_moiety 'C42 H50 Ag6 N12 O16 S6 Zn3, 8(H2 O) '
_chemical_formula_sum 'C42 H66 Ag6 N12 O24 S6 Zn3'
_chemical_formula_weight 2158.76
_chemical_name_systematic
;
?
;
_space_group_IT_number 2
_symmetry_cell_setting triclinic
_symmetry_space_group_name_Hall '-P 1'
_symmetry_space_group_name_H-M 'P -1'
_atom_sites_solution_hydrogens geom
_atom_sites_solution_primary direct
_atom_sites_solution_secondary difmap
_audit_creation_method SHELXL-97
_cell_angle_alpha 85.830(1)
_cell_angle_beta 64.096(1)
_cell_angle_gamma 60.566(1)
_cell_formula_units_Z 1
_cell_length_a 12.5619(3)
_cell_length_b 12.6722(3)
_cell_length_c 13.559(3)
_cell_measurement_reflns_used 14503
_cell_measurement_temperature 173(2)
_cell_measurement_theta_max 54.99
_cell_measurement_theta_min 6.12
_cell_volume 1662.9(4)
_computing_cell_refinement RAPID-AUTO
_computing_data_collection 'RAPID-AUTO (Rigaku Corporation, 1998)'
_computing_data_reduction 'CrystalStructure (Rigaku/MSC and Rigaku Corporation, 2002)'
_computing_molecular_graphics 'SHELXL-97 (Sheldrick, 1997)'
_computing_publication_material 'SHELXL-97 (Sheldrick, 1997)'
_computing_structure_refinement 'SHELXL-97 (Sheldrick, 1997)'
_computing_structure_solution 'SHELXS-97 (Sheldrick, 1997)'
_diffrn_ambient_temperature 173(2)
_diffrn_measured_fraction_theta_full 0.989
_diffrn_measured_fraction_theta_max 0.989
_diffrn_measurement_device_type 'Rigaku RAXIS-RAPID'
_diffrn_measurement_method '\w scan'
_diffrn_radiation_monochromator graphite
_diffrn_radiation_source 'fine-focus sealed tube'
_diffrn_radiation_type MoK\a
_diffrn_radiation_wavelength 0.71073
_diffrn_reflns_av_R_equivalents 0.0348
_diffrn_reflns_av_sigmaI/netI 0.0471
_diffrn_reflns_limit_h_max 15
_diffrn_reflns_limit_h_min -15
_diffrn_reflns_limit_k_max 15
_diffrn_reflns_limit_k_min -15
_diffrn_reflns_limit_l_max 16
_diffrn_reflns_limit_l_min -16
_diffrn_reflns_number 14346
_diffrn_reflns_theta_full 26.00
_diffrn_reflns_theta_max 26.00
_diffrn_reflns_theta_min 3.06
_exptl_absorpt_coefficient_mu 3.059
_exptl_absorpt_correction_T_max 0.7919
_exptl_absorpt_correction_T_min 0.7496
_exptl_absorpt_correction_type multi-scan
_exptl_absorpt_process_details 'ABSCOR (Higashi, 1995)'
_exptl_crystal_colour COLORLESS
_exptl_crystal_density_diffrn 2.156
_exptl_crystal_density_method 'not measured'
_exptl_crystal_description BLOCK
_exptl_crystal_F_000 1062
_exptl_crystal_size_max 0.10
_exptl_crystal_size_mid 0.10
_exptl_crystal_size_min 0.08
_refine_diff_density_max 1.251
_refine_diff_density_min -1.103
_refine_diff_density_rms 0.125
_refine_ls_extinction_method none
_refine_ls_goodness_of_fit_ref 1.028
_refine_ls_hydrogen_treatment constr
_refine_ls_matrix_type full
_refine_ls_number_parameters 421
_refine_ls_number_reflns 6466
_refine_ls_number_restraints 0
_refine_ls_restrained_S_all 1.028
_refine_ls_R_factor_all 0.0313
_refine_ls_R_factor_gt 0.0279
_refine_ls_shift/su_max 0.002
_refine_ls_shift/su_mean 0.000
_refine_ls_structure_factor_coef Fsqd
_refine_ls_weighting_details 'calc w=1/[\s^2^(Fo^2^)+(0.0284P)^2^+2.1758P] where P=(Fo^2^+2Fc^2^)/3'
_refine_ls_weighting_scheme calc
_refine_ls_wR_factor_gt 0.0683
_refine_ls_wR_factor_ref 0.0704
_reflns_number_gt 5908
_reflns_number_total 6466
_reflns_threshold_expression >2sigma(I)
_cod_data_source_file C0CC03534C.TXT
_cod_data_source_block p2
_cod_original_cell_volume 1663.0(4)
_cod_original_sg_symbol_H-M p-1
_cod_database_code 7105817

loop_
_symmetry_equiv_pos_as_xyz
'x, y, z'
'-x, -y, -z'

loop_
_atom_site_label
_atom_site_type_symbol
_atom_site_fract_x
_atom_site_fract_y
_atom_site_fract_z
_atom_site_U_iso_or_equiv
_atom_site_adp_type
_atom_site_occupancy
_atom_site_symmetry_multiplicity
_atom_site_calc_flag
_atom_site_refinement_flags
_atom_site_disorder_assembly
_atom_site_disorder_group
Ag1 Ag 0.48821(2) 0.84125(2) 0.10117(2) 0.02019(7) Uani 1 1 d . . .
Ag2 Ag 0.41067(2) 0.91697(2) -0.07947(2) 0.02059(7) Uani 1 1 d . . .
Ag3 Ag 0.72849(3) 0.84494(2) -0.08044(2) 0.02062(7) Uani 1 1 d . . .
Zn1 Zn 1.0000 0.5000 -0.5000 0.01791(12) Uani 1 2 d S . .
Zn2 Zn -0.29486(4) 1.17792(3) 0.51526(3) 0.01888(9) Uani 1 1 d . . .
S1 S 0.58936(7) 0.91370(7) 0.18349(6) 0.01636(16) Uani 1 1 d . . .
S2 S 0.23514(8) 0.99959(6) 0.19234(6) 0.01615(16) Uani 1 1 d . . .
S8 S 0.65110(7) 0.74157(6) -0.16099(6) 0.01559(16) Uani 1 1 d . . .
C1 C 0.9692(3) 0.6545(3) -0.0139(3) 0.0224(7) Uani 1 1 d . . .
H1A H 1.0218 0.6250 -0.0903 0.027 Uiso 1 1 calc R . .
C2 C 1.0281(3) 0.5995(3) 0.0540(3) 0.0241(7) Uani 1 1 d . . .
H2A H 1.1182 0.5332 0.0245 0.029 Uiso 1 1 calc R . .
C3 C 0.9505(3) 0.6450(3) 0.1680(3) 0.0232(7) Uani 1 1 d . . .
H3A H 0.9879 0.6088 0.2158 0.028 Uiso 1 1 calc R . .
C4 C 0.8164(3) 0.7450(3) 0.2102(3) 0.0182(6) Uani 1 1 d . . .
C5 C 0.7628(3) 0.7936(3) 0.1349(3) 0.0157(6) Uani 1 1 d . . .
C6 C 0.7335(3) 0.7973(3) 0.3340(3) 0.0231(7) Uani 1 1 d . . .
C7 C 0.9484(4) 0.7381(3) -0.4284(3) 0.0282(8) Uani 1 1 d . . .
H7A H 0.8869 0.8191 -0.3814 0.034 Uiso 1 1 calc R . .
H7B H 1.0093 0.7452 -0.4999 0.034 Uiso 1 1 calc R . .
C8 C 1.0321(4) 0.6497(3) -0.3748(3) 0.0272(8) Uani 1 1 d . . .
H8A H 1.0887 0.6769 -0.3677 0.033 Uiso 1 1 calc R . .
H8B H 0.9712 0.6470 -0.3009 0.033 Uiso 1 1 calc R . .
C9 C -0.4430(3) 1.4451(3) 0.5083(3) 0.0226(7) Uani 1 1 d . . .
H9A H -0.3543 1.4286 0.4495 0.027 Uiso 1 1 calc R . .
H9B H -0.4488 1.4651 0.5789 0.027 Uiso 1 1 calc R . .
C11 C 0.1620(3) 0.8690(3) -0.0104(3) 0.0207(7) Uani 1 1 d . . .
H11A H 0.2075 0.8374 -0.0862 0.025 Uiso 1 1 calc R . .
C12 C 0.0389(3) 0.8741(3) 0.0544(3) 0.0233(7) Uani 1 1 d . . .
H12A H 0.0029 0.8450 0.0236 0.028 Uiso 1 1 calc R . .
C13 C -0.0298(3) 0.9236(3) 0.1662(3) 0.0221(7) Uani 1 1 d . . .
H13A H -0.1143 0.9301 0.2118 0.027 Uiso 1 1 calc R . .
C14 C 0.0282(3) 0.9636(3) 0.2103(3) 0.0166(6) Uani 1 1 d . . .
C15 C 0.1556(3) 0.9533(2) 0.1397(3) 0.0155(6) Uani 1 1 d . . .
C16 C -0.0518(3) 1.0178(3) 0.3335(3) 0.0180(6) Uani 1 1 d . . .
C21 C 0.5840(3) 0.5504(3) 0.0771(3) 0.0210(7) Uani 1 1 d . . .
H21A H 0.5415 0.5666 0.1546 0.025 Uiso 1 1 calc R . .
C22 C 0.6403(3) 0.4333(3) 0.0237(3) 0.0211(7) Uani 1 1 d . . .
H22A H 0.6363 0.3718 0.0643 0.025 Uiso 1 1 calc R . .
C23 C 0.7027(3) 0.4093(3) -0.0915(3) 0.0190(7) Uani 1 1 d . . .
H23A H 0.7397 0.3315 -0.1292 0.023 Uiso 1 1 calc R . .
C24 C 0.7100(3) 0.5022(3) -0.1510(3) 0.0150(6) Uani 1 1 d . . .
C25 C 0.6499(3) 0.6196(3) -0.0900(3) 0.0148(6) Uani 1 1 d . . .
C26 C 0.7768(3) 0.4773(2) -0.2769(2) 0.0143(6) Uani 1 1 d . . .
N1 N 0.8384(3) 0.7493(2) 0.0248(2) 0.0184(5) Uani 1 1 d . . .
N2 N 0.2201(3) 0.9074(2) 0.0301(2) 0.0171(5) Uani 1 1 d . . .
N3 N 0.5878(3) 0.6422(2) 0.0219(2) 0.0184(5) Uani 1 1 d . . .
N4 N 0.8680(3) 0.6938(2) -0.4440(2) 0.0222(6) Uani 1 1 d . . .
H4A H 0.8408 0.7299 -0.4950 0.027 Uiso 1 1 calc R . .
H4B H 0.7928 0.7110 -0.3794 0.027 Uiso 1 1 calc R . .
N5 N 1.1202(3) 0.5263(2) -0.4451(2) 0.0203(6) Uani 1 1 d . . .
H5A H 1.1490 0.4683 -0.4056 0.024 Uiso 1 1 calc R . .
H5B H 1.1946 0.5213 -0.5038 0.024 Uiso 1 1 calc R . .
N6 N -0.4521(3) 1.3334(2) 0.5077(2) 0.0223(6) Uani 1 1 d . . .
H6A H -0.4557 1.3201 0.4452 0.027 Uiso 1 1 calc R . .
H6B H -0.5316 1.3475 0.5660 0.027 Uiso 1 1 calc R . .
O1 O 0.7102(3) 0.7261(3) 0.3965(2) 0.0474(8) Uani 1 1 d . . .
O1W O 0.5096(4) 0.8425(3) 0.6144(3) 0.0582(10) Uani 1 1 d . . .
H1WA H 0.5688 0.8103 0.5466 0.070 Uiso 1 1 d R . .
H1WB H 0.4515 0.9165 0.6172 0.070 Uiso 1 1 d R . .
O2 O 0.6958(3) 0.9058(2) 0.3644(2) 0.0371(6) Uani 1 1 d . . .
O2W O 0.6814(3) 0.5639(3) 0.2646(3) 0.0470(8) Uani 1 1 d . . .
H2WA H 0.7354 0.4863 0.2468 0.056 Uiso 1 1 d R . .
H2WB H 0.7174 0.5972 0.2811 0.056 Uiso 1 1 d R . .
O3 O -0.1496(2) 1.13087(19) 0.35923(18) 0.0229(5) Uani 1 1 d . . .
O3W O -0.3328(3) 1.0392(3) 0.5535(2) 0.0429(7) Uani 1 1 d . . .
H3WA H -0.4145 1.0671 0.6055 0.051 Uiso 1 1 d R . .
H3WB H -0.3231 1.0050 0.4961 0.064 Uiso 1 1 d R . .
O4 O -0.0287(2) 0.9537(2) 0.4023(2) 0.0291(6) Uani 1 1 d . . .
O4W O -0.2099(3) 1.3105(2) 0.2242(2) 0.0319(6) Uani 1 1 d . . .
H4WA H -0.1819 1.2569 0.2622 0.038 Uiso 1 1 d R . .
H4WB H -0.2863 1.3216 0.2332 0.038 Uiso 1 1 d R . .
O5 O 0.7105(2) 0.46610(19) -0.31970(19) 0.0208(5) Uani 1 1 d . . .
O5W O -0.4546(3) 1.3230(2) 0.2711(2) 0.0335(6) Uani 1 1 d . . .
H5WA H -0.4704 1.2703 0.3070 0.040 Uiso 1 1 d R . .
H5WB H -0.5314 1.3875 0.2850 0.040 Uiso 1 1 d R . .
O6 O 0.8923(2) 0.46798(19) -0.32871(18) 0.0191(5) Uani 1 1 d . . .
O6W O -0.2511(3) 1.2180(2) 0.6294(2) 0.0375(6) Uani 1 1 d . . .
H6WA H -0.2601 1.2890 0.6271 0.045 Uiso 1 1 d R . .
H6WB H -0.1688 1.1642 0.6153 0.045 Uiso 1 1 d R . .

loop_
_atom_site_aniso_label
_atom_site_aniso_U_11
_atom_site_aniso_U_22
_atom_site_aniso_U_33
_atom_site_aniso_U_23
_atom_site_aniso_U_13
_atom_site_aniso_U_12
Ag1 0.01557(12) 0.02580(13) 0.01735(13) -0.00040(9) -0.00597(10) -0.01020(10)
Ag2 0.01711(12) 0.02064(13) 0.01730(13) 0.00395(9) -0.00516(10) -0.00762(10)
Ag3 0.02516(13) 0.02503(13) 0.01791(13) 0.00570(9) -0.00972(11) -0.01748(11)
Zn1 0.0162(2) 0.0172(2) 0.0231(3) 0.00101(19) -0.0107(2) -0.0087(2)
Zn2 0.01696(18) 0.01627(18) 0.01842(19) 0.00231(13) -0.00644(16) -0.00654(15)
S1 0.0132(3) 0.0178(4) 0.0166(4) 0.0033(3) -0.0070(3) -0.0070(3)
S2 0.0146(3) 0.0185(4) 0.0160(4) 0.0022(3) -0.0058(3) -0.0099(3)
S8 0.0152(3) 0.0154(3) 0.0151(4) 0.0027(3) -0.0056(3) -0.0083(3)
C1 0.0183(15) 0.0206(16) 0.0245(17) -0.0023(12) -0.0052(14) -0.0106(13)
C2 0.0152(15) 0.0195(16) 0.037(2) 0.0005(13) -0.0127(15) -0.0076(13)
C3 0.0219(16) 0.0215(16) 0.036(2) 0.0093(13) -0.0196(15) -0.0126(14)
C4 0.0210(15) 0.0188(15) 0.0228(17) 0.0068(12) -0.0130(14) -0.0136(13)
C5 0.0154(14) 0.0165(14) 0.0192(16) 0.0040(11) -0.0082(13) -0.0107(12)
C6 0.0192(16) 0.0288(18) 0.0272(18) 0.0112(14) -0.0161(14) -0.0124(14)
C7 0.0323(19) 0.0199(17) 0.0300(19) 0.0001(13) -0.0110(16) -0.0140(15)
C8 0.0284(18) 0.0331(19) 0.0256(19) -0.0004(14) -0.0125(15) -0.0188(16)
C9 0.0213(16) 0.0170(15) 0.0262(18) 0.0031(12) -0.0147(14) -0.0043(14)
C11 0.0253(16) 0.0149(15) 0.0210(17) 0.0016(11) -0.0119(14) -0.0083(13)
C12 0.0272(17) 0.0183(16) 0.0326(19) 0.0035(13) -0.0181(15) -0.0135(14)
C13 0.0189(16) 0.0199(16) 0.0313(19) 0.0070(13) -0.0123(15) -0.0122(13)
C14 0.0138(14) 0.0137(14) 0.0201(16) 0.0033(11) -0.0072(13) -0.0061(12)
C15 0.0155(14) 0.0114(14) 0.0175(15) 0.0020(10) -0.0078(12) -0.0053(12)
C16 0.0137(14) 0.0220(16) 0.0230(17) 0.0053(12) -0.0089(13) -0.0120(13)
C21 0.0166(15) 0.0278(17) 0.0169(16) 0.0063(12) -0.0075(13) -0.0106(13)
C22 0.0183(15) 0.0233(16) 0.0236(17) 0.0126(12) -0.0114(14) -0.0116(13)
C23 0.0147(15) 0.0147(15) 0.0252(17) 0.0035(12) -0.0087(13) -0.0063(12)
C24 0.0093(13) 0.0175(15) 0.0184(16) 0.0028(11) -0.0064(12) -0.0069(12)
C25 0.0107(13) 0.0175(14) 0.0174(15) 0.0032(11) -0.0062(12) -0.0082(12)
C26 0.0161(14) 0.0084(13) 0.0157(15) 0.0028(10) -0.0067(13) -0.0051(12)
N1 0.0176(13) 0.0181(13) 0.0224(14) 0.0027(10) -0.0098(11) -0.0105(11)
N2 0.0173(12) 0.0153(12) 0.0188(14) 0.0024(9) -0.0087(11) -0.0080(11)
N3 0.0142(12) 0.0201(13) 0.0197(14) 0.0031(10) -0.0074(11) -0.0082(11)
N4 0.0213(14) 0.0227(14) 0.0181(14) 0.0020(10) -0.0084(12) -0.0086(12)
N5 0.0192(13) 0.0247(14) 0.0200(14) 0.0048(10) -0.0094(12) -0.0131(12)
N6 0.0211(13) 0.0198(13) 0.0223(15) 0.0017(10) -0.0100(12) -0.0077(11)
O1 0.0466(17) 0.0373(15) 0.0309(15) 0.0179(12) -0.0051(14) -0.0157(14)
O1W 0.076(2) 0.0319(16) 0.0321(16) 0.0077(12) -0.0033(16) -0.0229(16)
O2 0.0510(17) 0.0415(15) 0.0260(14) 0.0012(11) -0.0155(13) -0.0300(14)
O2W 0.0525(18) 0.0411(16) 0.0475(18) -0.0003(13) -0.0145(15) -0.0304(15)
O3 0.0178(11) 0.0187(11) 0.0189(12) 0.0024(8) -0.0023(10) -0.0055(9)
O3W 0.0438(16) 0.0453(16) 0.0349(16) 0.0035(12) -0.0085(13) -0.0275(14)
O4 0.0201(12) 0.0322(13) 0.0220(13) 0.0103(10) -0.0074(10) -0.0074(10)
O4W 0.0340(14) 0.0349(14) 0.0362(15) 0.0133(11) -0.0195(12) -0.0220(12)
O5 0.0213(11) 0.0257(12) 0.0203(12) 0.0019(9) -0.0110(10) -0.0137(10)
O5W 0.0234(12) 0.0347(14) 0.0441(16) 0.0109(11) -0.0160(12) -0.0162(11)
O6 0.0141(10) 0.0260(11) 0.0164(11) 0.0027(8) -0.0056(9) -0.0108(9)
O6W 0.0365(15) 0.0340(14) 0.0444(17) 0.0091(11) -0.0220(13) -0.0171(12)

loop_
_atom_type_symbol
_atom_type_description
_atom_type_scat_dispersion_real
_atom_type_scat_dispersion_imag
_atom_type_scat_source
C C 0.0033 0.0016 'International Tables Vol C Tables 4.2.6.8 and 6.1.1.4'
H H 0.0000 0.0000 'International Tables Vol C Tables 4.2.6.8 and 6.1.1.4'
N N 0.0061 0.0033 'International Tables Vol C Tables 4.2.6.8 and 6.1.1.4'
O O 0.0106 0.0060 'International Tables Vol C Tables 4.2.6.8 and 6.1.1.4'
S S 0.1246 0.1234 'International Tables Vol C Tables 4.2.6.8 and 6.1.1.4'
Zn Zn 0.2839 1.4301 'International Tables Vol C Tables 4.2.6.8 and 6.1.1.4'
Ag Ag -0.8971 1.1015 'International Tables Vol C Tables 4.2.6.8 and 6.1.1.4'

loop_
_geom_angle_atom_site_label_1
_geom_angle_atom_site_label_2
_geom_angle_atom_site_label_3
_geom_angle
_geom_angle_site_symmetry_1
_geom_angle_site_symmetry_3
_geom_angle_publ_flag
N3 Ag1 S1 124.16(7) . . ?
N3 Ag1 S2 126.49(7) . . ?
S1 Ag1 S2 104.93(3) . . ?
N3 Ag1 Ag2 87.59(7) . . ?
S1 Ag1 Ag2 131.21(2) . . ?
S2 Ag1 Ag2 73.22(2) . . ?
N3 Ag1 Ag3 87.64(7) . . ?
S1 Ag1 Ag3 70.57(2) . . ?
S2 Ag1 Ag3 131.56(2) . . ?
Ag2 Ag1 Ag3 75.606(14) . . ?
N2 Ag2 S8 125.95(6) . . ?
N2 Ag2 S1 124.31(7) . 2_675 ?
S8 Ag2 S1 107.35(3) . 2_675 ?
N2 Ag2 Ag1 86.23(7) . . ?
S8 Ag2 Ag1 71.45(2) . . ?
S1 Ag2 Ag1 129.04(2) 2_675 . ?
N2 Ag2 Ag3 85.85(6) . 2_675 ?
S8 Ag2 Ag3 130.26(2) . 2_675 ?
S1 Ag2 Ag3 69.28(2) 2_675 2_675 ?
Ag1 Ag2 Ag3 74.403(14) . 2_675 ?
N1 Ag3 S2 123.45(7) . 2_675 ?
N1 Ag3 S8 120.80(7) . . ?
S2 Ag3 S8 110.53(3) 2_675 . ?
N1 Ag3 Ag1 85.34(7) . . ?
S2 Ag3 Ag1 135.55(2) 2_675 . ?
S8 Ag3 Ag1 70.82(2) . . ?
N1 Ag3 Ag2 86.29(6) . 2_675 ?
S2 Ag3 Ag2 71.57(2) 2_675 2_675 ?
S8 Ag3 Ag2 135.84(2) . 2_675 ?
Ag1 Ag3 Ag2 78.325(11) . 2_675 ?
N5 Zn1 N5 180.00(12) 2_764 . ?
N5 Zn1 N4 83.06(10) 2_764 2_764 ?
N5 Zn1 N4 96.94(10) . 2_764 ?
N5 Zn1 N4 96.94(10) 2_764 . ?
N5 Zn1 N4 83.06(10) . . ?
N4 Zn1 N4 180.00(10) 2_764 . ?
N5 Zn1 O6 91.87(9) 2_764 . ?
N5 Zn1 O6 88.13(9) . . ?
N4 Zn1 O6 89.62(9) 2_764 . ?
N4 Zn1 O6 90.38(9) . . ?
N5 Zn1 O6 88.13(9) 2_764 2_764 ?
N5 Zn1 O6 91.87(9) . 2_764 ?
N4 Zn1 O6 90.38(9) 2_764 2_764 ?
N4 Zn1 O6 89.62(9) . 2_764 ?
O6 Zn1 O6 180.00(17) . 2_764 ?
O3 Zn2 O3W 108.35(10) . . ?
O3 Zn2 O6W 115.19(11) . . ?
O3W Zn2 O6W 108.94(12) . . ?
O3 Zn2 N6 101.09(10) . . ?
O3W Zn2 N6 114.07(12) . . ?
O6W Zn2 N6 109.20(11) . . ?
C5 S1 Ag2 107.63(10) . 2_675 ?
C5 S1 Ag1 105.71(10) . . ?
Ag2 S1 Ag1 99.59(3) 2_675 . ?
C15 S2 Ag3 105.08(10) . 2_675 ?
C15 S2 Ag1 107.63(10) . . ?
Ag3 S2 Ag1 92.81(3) 2_675 . ?
C25 S8 Ag2 107.26(10) . . ?
C25 S8 Ag3 108.05(11) . . ?
Ag2 S8 Ag3 93.61(3) . . ?
N1 C1 C2 123.1(3) . . ?
N1 C1 H1A 118.5 . . ?
C2 C1 H1A 118.5 . . ?
C1 C2 C3 118.5(3) . . ?
C1 C2 H2A 120.7 . . ?
C3 C2 H2A 120.7 . . ?
C2 C3 C4 119.8(3) . . ?
C2 C3 H3A 120.1 . . ?
C4 C3 H3A 120.1 . . ?
C3 C4 C5 117.9(3) . . ?
C3 C4 C6 119.7(3) . . ?
C5 C4 C6 122.4(3) . . ?
N1 C5 C4 122.1(3) . . ?
N1 C5 S1 117.4(2) . . ?
C4 C5 S1 120.5(2) . . ?
O1 C6 O2 125.9(3) . . ?
O1 C6 C4 116.0(3) . . ?
O2 C6 C4 118.1(3) . . ?
N4 C7 C8 109.9(3) . . ?
N4 C7 H7A 109.7 . . ?
C8 C7 H7A 109.7 . . ?
N4 C7 H7B 109.7 . . ?
C8 C7 H7B 109.7 . . ?
H7A C7 H7B 108.2 . . ?
N5 C8 C7 108.7(3) . . ?
N5 C8 H8A 109.9 . . ?
C7 C8 H8A 109.9 . . ?
N5 C8 H8B 109.9 . . ?
C7 C8 H8B 109.9 . . ?
H8A C8 H8B 108.3 . . ?
N6 C9 C9 112.1(4) . 2_486 ?
N6 C9 H9A 109.2 . . ?
C9 C9 H9A 109.2 2_486 . ?
N6 C9 H9B 109.2 . . ?
C9 C9 H9B 109.2 2_486 . ?
H9A C9 H9B 107.9 . . ?
N2 C11 C12 123.4(3) . . ?
N2 C11 H11A 118.3 . . ?
C12 C11 H11A 118.3 . . ?
C11 C12 C13 118.2(3) . . ?
C11 C12 H12A 120.9 . . ?
C13 C12 H12A 120.9 . . ?
C12 C13 C14 119.6(3) . . ?
C12 C13 H13A 120.2 . . ?
C14 C13 H13A 120.2 . . ?
C13 C14 C15 119.2(3) . . ?
C13 C14 C16 117.4(3) . . ?
C15 C14 C16 123.4(3) . . ?
N2 C15 C14 120.6(3) . . ?
N2 C15 S2 118.5(2) . . ?
C14 C15 S2 120.9(2) . . ?
O4 C16 O3 123.9(3) . . ?
O4 C16 C14 121.0(3) . . ?
O3 C16 C14 114.9(3) . . ?
N3 C21 C22 122.8(3) . . ?
N3 C21 H21A 118.6 . . ?
C22 C21 H21A 118.6 . . ?
C21 C22 C23 118.6(3) . . ?
C21 C22 H22A 120.7 . . ?
C23 C22 H22A 120.7 . . ?
C22 C23 C24 119.8(3) . . ?
C22 C23 H23A 120.1 . . ?
C24 C23 H23A 120.1 . . ?
C23 C24 C25 118.0(3) . . ?
C23 C24 C26 120.2(3) . . ?
C25 C24 C26 121.7(3) . . ?
N3 C25 C24 121.6(3) . . ?
N3 C25 S8 118.5(2) . . ?
C24 C25 S8 119.8(2) . . ?
O6 C26 O5 126.2(3) . . ?
O6 C26 C24 117.5(3) . . ?
O5 C26 C24 116.3(3) . . ?
C5 N1 C1 118.6(3) . . ?
C5 N1 Ag3 115.4(2) . . ?
C1 N1 Ag3 125.9(2) . . ?
C11 N2 C15 119.0(3) . . ?
C11 N2 Ag2 123.1(2) . . ?
C15 N2 Ag2 117.6(2) . . ?
C25 N3 C21 119.1(3) . . ?
C25 N3 Ag1 114.98(19) . . ?
C21 N3 Ag1 125.9(2) . . ?
C7 N4 Zn1 106.3(2) . . ?
C7 N4 H4A 110.5 . . ?
Zn1 N4 H4A 110.5 . . ?
C7 N4 H4B 110.5 . . ?
Zn1 N4 H4B 110.5 . . ?
H4A N4 H4B 108.7 . . ?
C8 N5 Zn1 107.1(2) . . ?
C8 N5 H5A 110.3 . . ?
Zn1 N5 H5A 110.3 . . ?
C8 N5 H5B 110.3 . . ?
Zn1 N5 H5B 110.3 . . ?
H5A N5 H5B 108.5 . . ?
C9 N6 Zn2 115.2(2) . . ?
C9 N6 H6A 108.5 . . ?
Zn2 N6 H6A 108.5 . . ?
C9 N6 H6B 108.5 . . ?
Zn2 N6 H6B 108.5 . . ?
H6A N6 H6B 107.5 . . ?
H1WA O1W H1WB 108.5 . . ?
H2WA O2W H2WB 109.8 . . ?
C16 O3 Zn2 113.4(2) . . ?
Zn2 O3W H3WA 109.8 . . ?
Zn2 O3W H3WB 109.4 . . ?
H3WA O3W H3WB 109.8 . . ?
H4WA O4W H4WB 108.1 . . ?
H5WA O5W H5WB 108.3 . . ?
C26 O6 Zn1 131.7(2) . . ?
Zn2 O6W H6WA 109.6 . . ?
Zn2 O6W H6WB 109.3 . . ?
H6WA O6W H6WB 109.8 . . ?

loop_
_geom_bond_atom_site_label_1
_geom_bond_atom_site_label_2
_geom_bond_distance
_geom_bond_site_symmetry_2
_geom_bond_publ_flag
Ag1 N3 2.280(3) . ?
Ag1 S1 2.4976(8) . ?
Ag1 S2 2.5137(8) . ?
Ag1 Ag2 2.9484(6) . ?
Ag1 Ag3 2.9672(4) . ?
Ag2 N2 2.260(3) . ?
Ag2 S8 2.4752(7) . ?
Ag2 S1 2.4806(8) 2_675 ?
Ag2 Ag3 3.0522(4) 2_675 ?
Ag3 N1 2.289(3) . ?
Ag3 S2 2.4973(8) 2_675 ?
Ag3 S8 2.4982(8) . ?
Ag3 Ag2 3.0522(4) 2_675 ?
Zn1 N5 2.111(3) 2_764 ?
Zn1 N5 2.111(3) . ?
Zn1 N4 2.128(3) 2_764 ?
Zn1 N4 2.128(3) . ?
Zn1 O6 2.246(2) . ?
Zn1 O6 2.246(2) 2_764 ?
Zn2 O3 1.975(2) . ?
Zn2 O3W 2.016(3) . ?
Zn2 O6W 2.022(3) . ?
Zn2 N6 2.029(3) . ?
S1 C5 1.769(3) . ?
S1 Ag2 2.4806(8) 2_675 ?
S2 C15 1.764(3) . ?
S2 Ag3 2.4973(8) 2_675 ?
S8 C25 1.764(3) . ?
C1 N1 1.347(4) . ?
C1 C2 1.371(5) . ?
C1 H1A 0.9300 . ?
C2 C3 1.390(5) . ?
C2 H2A 0.9300 . ?
C3 C4 1.391(4) . ?
C3 H3A 0.9300 . ?
C4 C5 1.406(4) . ?
C4 C6 1.516(5) . ?
C5 N1 1.343(4) . ?
C6 O1 1.245(4) . ?
C6 O2 1.247(4) . ?
C7 N4 1.463(5) . ?
C7 C8 1.510(5) . ?
C7 H7A 0.9700 . ?
C7 H7B 0.9700 . ?
C8 N5 1.474(4) . ?
C8 H8A 0.9700 . ?
C8 H8B 0.9700 . ?
C9 N6 1.476(4) . ?
C9 C9 1.523(6) 2_486 ?
C9 H9A 0.9700 . ?
C9 H9B 0.9700 . ?
C11 N2 1.344(4) . ?
C11 C12 1.375(5) . ?
C11 H11A 0.9300 . ?
C12 C13 1.378(5) . ?
C12 H12A 0.9300 . ?
C13 C14 1.390(5) . ?
C13 H13A 0.9300 . ?
C14 C15 1.403(4) . ?
C14 C16 1.515(4) . ?
C15 N2 1.347(4) . ?
C16 O4 1.228(4) . ?
C16 O3 1.286(4) . ?
C21 N3 1.347(4) . ?
C21 C22 1.380(5) . ?
C21 H21A 0.9300 . ?
C22 C23 1.382(5) . ?
C22 H22A 0.9300 . ?
C23 C24 1.397(4) . ?
C23 H23A 0.9300 . ?
C24 C25 1.413(4) . ?
C24 C26 1.511(4) . ?
C25 N3 1.342(4) . ?
C26 O6 1.251(4) . ?
C26 O5 1.265(4) . ?
N4 H4A 0.9000 . ?
N4 H4B 0.9000 . ?
N5 H5A 0.9000 . ?
N5 H5B 0.9000 . ?
N6 H6A 0.9000 . ?
N6 H6B 0.9000 . ?
O1W H1WA 0.8500 . ?
O1W H1WB 0.8500 . ?
O2W H2WA 0.8500 . ?
O2W H2WB 0.8500 . ?
O3W H3WA 0.8500 . ?
O3W H3WB 0.8499 . ?
O4W H4WA 0.8500 . ?
O4W H4WB 0.8500 . ?
O5W H5WA 0.8501 . ?
O5W H5WB 0.8500 . ?
O6W H6WA 0.8500 . ?
O6W H6WB 0.8501 . ?

loop_
_geom_hbond_atom_site_label_D
_geom_hbond_atom_site_label_H
_geom_hbond_atom_site_label_A
_geom_hbond_distance_DH
_geom_hbond_distance_HA
_geom_hbond_distance_DA
_geom_hbond_angle_DHA
_geom_hbond_site_symmetry_A
O1W H1WA O1 0.85 1.93 2.780(4) 175.7 .
O1W H1WB O2 0.85 2.03 2.883(4) 175.9 2_676
O2W H2WB O1 0.85 2.29 3.063(5) 152.1 .
O2W H2WA O4W 0.85 1.98 2.788(4) 157.3 1_645
O3W H3WB O2 0.85 2.12 2.964(4) 173.5 1_455
O4W H4WA O3 0.85 1.99 2.831(3) 168.8 .
O4W H4WB O5W 0.85 1.94 2.775(4) 169.1 .
O5W H5WA O1W 0.85 1.85 2.702(4) 178.5 2_576
O5W H5WB O5 0.85 1.96 2.806(3) 178.5 2_575
O6W H6WA O5 0.85 2.21 3.022(3) 159.7 1_466
O6W H6WB O4 0.85 2.08 2.927(4) 172.5 2_576
